data_4500216
loop_
_publ_author_name
'Casado, F. J. Mart\'inez'
'Riesco, M. Ramos'
'Silva, I. da'
'Y\'elamos, M. I. Redondo'
'Labrador, A.'
'Cheda, J. A. Rodr\'iguez'

_publ_section_title
;
 Lithium and Lead(II) Butyrates Binary System. Pure Compounds and an
 Intermediate Salt: From 2D to 3D Coordination Polymers
;
_journal_issue 3
_journal_name_full 'Crystal Growth &amp; Design'
_journal_page_first 759
_journal_paper_doi 10.1021/cg101272n
_journal_volume 11
_journal_year 2011
_chemical_formula_moiety (Li+),(C4H7O2-)
_chemical_formula_sum 'C4 H7 Li O2'
_chemical_formula_weight 94.04
_chemical_melting_point 591.2
_chemical_name_common 'Lithium butyrate'
_chemical_name_systematic
;
 Lithium butanoate
;
_space_group_IT_number 14
_symmetry_cell_setting monoclinic
_symmetry_space_group_name_Hall '-P 2ybc'
_symmetry_space_group_name_H-M 'P 1 21/c 1'
_atom_sites_solution_hydrogens geom
_atom_sites_solution_primary direct
_atom_sites_solution_secondary difmap
_audit_creation_method SHELXL-97
_cell_angle_alpha 90.00
_cell_angle_beta 91.58(3)
_cell_angle_gamma 90.00
_cell_formula_units_Z 4
_cell_length_a 12.153(2)
_cell_length_b 4.9280(10)
_cell_length_c 8.9050(18)
_cell_measurement_temperature 298(2)
_cell_volume 533.12(18)
_computing_cell_refinement 'DENZO-SMN (Otwinowski & Minor, 1997)'
_computing_data_collection 'CCD Server Software Huber'
_computing_data_reduction DENZO-SMN
_computing_molecular_graphics 'Mercury 1.4.2. and ORTEP-3 (Farrugia, 1997)'
_computing_publication_material 'SHELXL-97 (Sheldrick, 1997)'
_computing_structure_refinement 'SHELXL-97 (Sheldrick, 1997)'
_computing_structure_solution 'SHELXS-97 (Sheldrick, 1990)'
_diffrn_ambient_temperature 298(2)
_diffrn_detector_area_resol_mean 9.77
_diffrn_measured_fraction_theta_full 0.967
_diffrn_measured_fraction_theta_max 0.967
_diffrn_measurement_device_type ADSCq210rCCD-HUBER
_diffrn_measurement_method 'f\ scans'
_diffrn_radiation_monochromator Synchrotron
_diffrn_radiation_source Synchrotron
_diffrn_radiation_type Synchrotron
_diffrn_radiation_wavelength 0.75130
_diffrn_reflns_av_R_equivalents 0.0346
_diffrn_reflns_av_sigmaI/netI 0.0468
_diffrn_reflns_limit_h_max 14
_diffrn_reflns_limit_h_min -14
_diffrn_reflns_limit_k_max 5
_diffrn_reflns_limit_k_min 0
_diffrn_reflns_limit_l_max 10
_diffrn_reflns_limit_l_min -10
_diffrn_reflns_number 1625
_diffrn_reflns_theta_full 26.98
_diffrn_reflns_theta_max 26.98
_diffrn_reflns_theta_min 3.55
_exptl_absorpt_coefficient_mu 0.088
_exptl_absorpt_correction_type none
_exptl_crystal_colour Colourless
_exptl_crystal_density_diffrn 1.172
_exptl_crystal_density_method 'not measured'
_exptl_crystal_description flake
_exptl_crystal_F_000 200
_exptl_crystal_size_max 0.070
_exptl_crystal_size_mid 0.050
_exptl_crystal_size_min 0.007
_refine_diff_density_max 0.302
_refine_diff_density_min -0.252
_refine_diff_density_rms 0.050
_refine_ls_extinction_method none
_refine_ls_goodness_of_fit_ref 1.112
_refine_ls_hydrogen_treatment noref
_refine_ls_matrix_type full
_refine_ls_number_parameters 64
_refine_ls_number_reflns 941
_refine_ls_number_restraints 0
_refine_ls_restrained_S_all 1.112
_refine_ls_R_factor_all 0.0805
_refine_ls_R_factor_gt 0.0650
_refine_ls_shift/su_max 0.000
_refine_ls_shift/su_mean 0.000
_refine_ls_structure_factor_coef Fsqd
_refine_ls_weighting_details 'calc w=1/[\s^2^(Fo^2^)+(0.1099P)^2^+0.2042P] where P=(Fo^2^+2Fc^2^)/3'
_refine_ls_weighting_scheme calc
_refine_ls_wR_factor_gt 0.1862
_refine_ls_wR_factor_ref 0.2070
_reflns_number_gt 772
_reflns_number_total 941
_reflns_threshold_expression >2sigma(I)
_cod_data_source_file cg101272n_si_001.cif
_cod_data_source_block lic4_298K
_cod_depositor_comments
;
The following automatic conversions were performed:

'_symmetry_cell_setting' value 'Monoclinic' changed to 'monoclinic'
according to /home/saulius/struct/CIF-dictionaries/cif_core.dic
dictionary named 'cif_core.dic' version 2.4.1 from 2010-06-29.

Automatic conversion script
Id: cif_fix_values 1715 2011-07-08 13:25:40Z adriana 
;
_cod_original_cell_volume 533.12(19)
_cod_original_sg_symbol_H-M P21/c
_cod_database_code 4500216

loop_
_symmetry_equiv_pos_as_xyz
'x, y, z'
'-x, y+1/2, -z+1/2'
'-x, -y, -z'
'x, -y-1/2, z-1/2'

loop_
_atom_site_label
_atom_site_type_symbol
_atom_site_fract_x
_atom_site_fract_y
_atom_site_fract_z
_atom_site_U_iso_or_equiv
_atom_site_adp_type
_atom_site_occupancy
_atom_site_symmetry_multiplicity
_atom_site_calc_flag
_atom_site_refinement_flags
C1 C 0.8838(2) -0.0868(5) 0.0737(2) 0.0473(7) Uani 1 1 d .
C2 C 0.7922(3) 0.0452(6) -0.0141(4) 0.0761(10) Uani 1 1 d .
H2A H 0.7528 0.1597 0.0548 0.091 Uiso 1 1 calc R
H2B H 0.8253 0.1644 -0.0868 0.091 Uiso 1 1 calc R
C3 C 0.7132(4) -0.1156(9) -0.0926(7) 0.130(2) Uani 1 1 d .
H3A H 0.6826 -0.2429 -0.0219 0.156 Uiso 1 1 calc R
H3B H 0.7512 -0.2210 -0.1672 0.156 Uiso 1 1 calc R
C4 C 0.6204(4) 0.0277(11) -0.1696(6) 0.1256(18) Uani 1 1 d .
H4A H 0.5731 -0.1023 -0.2191 0.188 Uiso 1 1 calc R
H4B H 0.6487 0.1511 -0.2425 0.188 Uiso 1 1 calc R
H4C H 0.5795 0.1269 -0.0971 0.188 Uiso 1 1 calc R
Li1 Li 1.0016(4) -0.0996(7) 0.3556(4) 0.0535(10) Uani 1 1 d .
O1 O 0.92964(15) 0.0469(3) 0.17827(17) 0.0531(6) Uani 1 1 d .
O2 O 0.91293(15) -0.3233(3) 0.03922(18) 0.0532(6) Uani 1 1 d .

loop_
_atom_site_aniso_label
_atom_site_aniso_U_11
_atom_site_aniso_U_22
_atom_site_aniso_U_33
_atom_site_aniso_U_23
_atom_site_aniso_U_13
_atom_site_aniso_U_12
C1 0.0679(15) 0.0338(12) 0.0400(12) 0.0019(9) -0.0013(10) -0.0015(10)
C2 0.086(2) 0.0502(17) 0.090(2) -0.0047(14) -0.0304(18) 0.0100(14)
C3 0.111(3) 0.088(3) 0.186(5) -0.018(3) -0.078(3) 0.011(2)
C4 0.094(3) 0.140(4) 0.140(4) 0.012(3) -0.050(3) -0.002(3)
Li1 0.087(3) 0.0327(19) 0.040(2) 0.0007(15) -0.0076(18) -0.0007(18)
O1 0.0841(13) 0.0352(10) 0.0393(10) -0.0008(6) -0.0089(8) -0.0006(7)
O2 0.0789(12) 0.0344(10) 0.0458(10) -0.0028(7) -0.0051(8) 0.0051(7)

loop_
_atom_type_symbol
_atom_type_description
_atom_type_scat_dispersion_real
_atom_type_scat_dispersion_imag
_atom_type_scat_source
C C 0.0033 0.0016 'International Tables Vol C Tables 4.2.6.8 and 6.1.1.4'
H H 0.0000 0.0000 'International Tables Vol C Tables 4.2.6.8 and 6.1.1.4'
Li Li -0.0003 0.0001 'International Tables Vol C Tables 4.2.6.8 and 6.1.1.4'
O O 0.0106 0.0060 'International Tables Vol C Tables 4.2.6.8 and 6.1.1.4'

loop_
_geom_angle_atom_site_label_1
_geom_angle_atom_site_label_2
_geom_angle_atom_site_label_3
_geom_angle
_geom_angle_site_symmetry_1
_geom_angle_site_symmetry_3
O1 C1 O2 122.9(2) . .
O1 C1 C2 117.9(2) . .
O2 C1 C2 119.2(2) . .
C3 C2 C1 120.1(3) . .
C2 C3 C4 117.3(4) . .
O1 Li1 O2 111.00(19) . 2_755
O1 Li1 O1 113.2(2) . 2_745
O2 Li1 O1 118.3(2) 2_755 2_745
O1 Li1 O2 119.6(2) . 4_556
O2 Li1 O2 91.82(18) 2_755 4_556
O1 Li1 O2 101.35(17) 2_745 4_556
O1 Li1 Li1 127.9(3) . 3_756
O2 Li1 Li1 47.12(13) 2_755 3_756
O1 Li1 Li1 118.6(2) 2_745 3_756
O2 Li1 Li1 44.70(13) 4_556 3_756
O1 Li1 Li1 78.6(2) . 2_745
O2 Li1 Li1 148.1(3) 2_755 2_745
O1 Li1 Li1 36.67(7) 2_745 2_745
O2 Li1 Li1 110.11(18) 4_556 2_745
Li1 Li1 Li1 148.2(2) 3_756 2_745
O1 Li1 Li1 37.44(13) . 2_755
O2 Li1 Li1 74.48(11) 2_755 2_755
O1 Li1 Li1 127.7(3) 2_745 2_755
O2 Li1 Li1 130.0(2) 4_556 2_755
Li1 Li1 Li1 106.44(15) 3_756 2_755
Li1 Li1 Li1 105.3(2) 2_745 2_755
C1 O1 Li1 126.38(18) . .
C1 O1 Li1 122.23(18) . 2_755
Li1 O1 Li1 105.89(14) . 2_755
C1 O2 Li1 133.12(18) . 2_745
C1 O2 Li1 122.12(18) . 4
Li1 O2 Li1 88.18(18) 2_745 4

loop_
_geom_bond_atom_site_label_1
_geom_bond_atom_site_label_2
_geom_bond_distance
_geom_bond_site_symmetry_2
C1 O1 1.258(3) .
C1 O2 1.259(3) .
C1 C2 1.491(4) .
C2 C3 1.415(5) .
C3 C4 1.482(5) .
Li1 O1 1.924(4) .
Li1 O2 1.938(4) 2_755
Li1 O1 1.959(4) 2_745
Li1 O2 2.019(5) 4_556
Li1 Li1 2.754(8) 3_756
Li1 Li1 3.099(5) 2_745
Li1 Li1 3.099(5) 2_755
O1 Li1 1.959(4) 2_755
O2 Li1 1.938(4) 2_745
O2 Li1 2.019(5) 4
